data_4333144
loop_
_publ_author_name
'Coronado, Eugenio'
'Curreli, Simona'
'Gim\'enez-Saiz, Carlos'
'G\'omez-Garc\'ia, Carlos J.'
'Alberola, Antonio'

_publ_section_title
;
 Radical Salts of Bis(ethylenediseleno)tetrathiafulvalene with
 Paramagnetic Tris(oxalato)metalate Anions
;
_journal_issue 26
_journal_name_full 'Inorganic Chemistry'
_journal_page_first 10815
_journal_page_last 10824
_journal_paper_doi 10.1021/ic061494p
_journal_volume 45
_journal_year 2006
_chemical_formula_moiety '9(C10 H8 S4 Se4), 2(C6 Fe O12), 7(H2 O)'
_chemical_formula_sum 'C102 H86 Fe2 O31 S36 Se36'
_chemical_formula_weight 5916.13
_chemical_name_systematic
;
 ?
;
_space_group_IT_number 2
_symmetry_cell_setting triclinic
_symmetry_space_group_name_Hall '-P 1'
_symmetry_space_group_name_H-M 'P -1'
_atom_sites_solution_hydrogens geom
_atom_sites_solution_primary direct
_atom_sites_solution_secondary difmap
_audit_creation_method SHELXL-97
_cell_angle_alpha 75.649(5)
_cell_angle_beta 107.178(5)
_cell_angle_gamma 79.527(5)
_cell_formula_units_Z 1
_cell_length_a 12.6993(3)
_cell_length_b 18.7564(4)
_cell_length_c 18.7675(4)
_cell_measurement_reflns_used 269587
_cell_measurement_temperature 150(2)
_cell_measurement_theta_max 27.485
_cell_measurement_theta_min 0.998
_cell_volume 3977.5(3)
_computing_cell_refinement 'HKL Scalepack (Otwinowski & Minor 1997)'
_computing_data_collection 'Collect (Nonius BV, 1997-2000)'
_computing_data_reduction
;
HKL Denzo and Scalepack (Otwinowski & Minor 1997)
;
_computing_publication_material 'WinGX publication routines (Farrugia, 1999)'
_computing_structure_refinement 'SHELXL-97 (Sheldrick, 1997)'
_computing_structure_solution 'SIR97 (Altomare et al., 1997)'
_diffrn_ambient_temperature 150(2)
_diffrn_detector_area_resol_mean 9
_diffrn_measured_fraction_theta_full 0.992
_diffrn_measured_fraction_theta_max 0.992
_diffrn_measurement_device_type KappaCCD
_diffrn_measurement_method CCD
_diffrn_radiation_monochromator 'horizonally mounted graphite crystal'
_diffrn_radiation_source 'fine-focus sealed tube'
_diffrn_radiation_type MoK\a
_diffrn_radiation_wavelength 0.71073
_diffrn_reflns_av_R_equivalents 0.1564
_diffrn_reflns_av_sigmaI/netI 0.1212
_diffrn_reflns_limit_h_max 16
_diffrn_reflns_limit_h_min -16
_diffrn_reflns_limit_k_max 24
_diffrn_reflns_limit_k_min -24
_diffrn_reflns_limit_l_max 24
_diffrn_reflns_limit_l_min -24
_diffrn_reflns_number 87950
_diffrn_reflns_theta_full 27.45
_diffrn_reflns_theta_max 27.45
_diffrn_reflns_theta_min 1.92
_exptl_absorpt_coefficient_mu 8.959
_exptl_absorpt_correction_T_max 0.921
_exptl_absorpt_correction_T_min 0.198
_exptl_absorpt_correction_type multi-scan
_exptl_absorpt_process_details
;
multi-scan from symmetry-related measurements
 Sortav (Blessing 1995)
;
_exptl_crystal_colour black
_exptl_crystal_density_diffrn 2.470
_exptl_crystal_density_method 'not measured'
_exptl_crystal_description plate
_exptl_crystal_F_000 2798
_exptl_crystal_size_max 0.36
_exptl_crystal_size_mid 0.16
_exptl_crystal_size_min 0.01
_refine_diff_density_max 1.456
_refine_diff_density_min -1.682
_refine_diff_density_rms 0.253
_refine_ls_extinction_method none
_refine_ls_goodness_of_fit_ref 1.017
_refine_ls_hydrogen_treatment noref
_refine_ls_matrix_type full
_refine_ls_number_parameters 994
_refine_ls_number_reflns 18043
_refine_ls_number_restraints 55
_refine_ls_restrained_S_all 1.017
_refine_ls_R_factor_all 0.1425
_refine_ls_R_factor_gt 0.0684
_refine_ls_shift/su_max 0.001
_refine_ls_shift/su_mean 0.000
_refine_ls_structure_factor_coef Fsqd
_refine_ls_weighting_details 'calc w=1/[\s^2^(Fo^2^)+(0.0948P)^2^+15.7365P] where P=(Fo^2^+2Fc^2^)/3'
_refine_ls_weighting_scheme calc
_refine_ls_wR_factor_gt 0.1769
_refine_ls_wR_factor_ref 0.2130
_reflns_number_gt 9556
_reflns_number_total 18043
_reflns_threshold_expression >2sigma(I)
_cod_data_source_file ic061494psup1.cif
_cod_data_source_block compound5
_cod_depositor_comments
;
The following automatic conversions were performed:

'_symmetry_cell_setting' value 'Triclinic' changed to 'triclinic'
according to /home/saulius/struct/CIF-dictionaries/cif_core.dic
dictionary named 'cif_core.dic' version 2.4.2 from 2011-04-26.

Automatic conversion script
Id: cif_fix_values 1891 2012-01-12 08:04:46Z andrius 
;
_cod_database_code 4333144

loop_
_symmetry_equiv_pos_as_xyz
'x, y, z'
'-x, -y, -z'

loop_
_atom_site_label
_atom_site_type_symbol
_atom_site_fract_x
_atom_site_fract_y
_atom_site_fract_z
_atom_site_U_iso_or_equiv
_atom_site_adp_type
_atom_site_occupancy
_atom_site_symmetry_multiplicity
_atom_site_calc_flag
_atom_site_refinement_flags
_atom_site_disorder_assembly
_atom_site_disorder_group
Se1 Se 0.31970(10) 0.48343(6) 0.84740(7) 0.0399(3) Uani 1 1 d . A .
Se2 Se 0.34193(11) 0.29216(6) 0.82772(8) 0.0444(3) Uani 1 1 d . . .
Se3 Se 0.20807(11) 0.30550(6) 1.32341(7) 0.0426(3) Uani 1 1 d . A .
Se4 Se 0.21289(10) 0.12401(6) 1.29937(7) 0.0360(3) Uani 1 1 d D . .
S1 S 0.2460(2) 0.41589(14) 0.98705(16) 0.0350(6) Uani 1 1 d . A .
S2 S 0.2661(2) 0.26262(14) 0.97031(17) 0.0352(6) Uani 1 1 d . A .
S3 S 0.2030(2) 0.35586(15) 1.15146(17) 0.0371(6) Uani 1 1 d . A .
S4 S 0.2168(2) 0.20321(14) 1.13174(16) 0.0347(6) Uani 1 1 d . . .
C1 C 0.2425(9) 0.3218(6) 1.0263(6) 0.035(2) Uani 1 1 d . . .
C2 C 0.2218(8) 0.2965(6) 1.0931(7) 0.035(2) Uani 1 1 d . A .
C3 C 0.2914(8) 0.4004(6) 0.9109(6) 0.032(2) Uani 1 1 d . . .
C4 C 0.2999(9) 0.3289(6) 0.9026(6) 0.032(2) Uani 1 1 d . A .
C5 C 0.2040(9) 0.2813(6) 1.2298(6) 0.031(2) Uani 1 1 d . . .
C6 C 0.2097(10) 0.2125(6) 1.2221(6) 0.033(2) Uani 1 1 d . A .
C7 C 0.2677(11) 0.4590(6) 0.7503(7) 0.045(3) Uani 1 1 d . . .
H7A H 0.1883 0.4550 0.7400 0.054 Uiso 1 1 calc R A .
H7B H 0.2662 0.5016 0.7062 0.054 Uiso 1 1 calc R . .
C8 C 0.3424(12) 0.3851(7) 0.7519(7) 0.051(3) Uani 1 1 d . A .
H8A H 0.4223 0.3887 0.7643 0.061 Uiso 1 1 calc R . .
H8B H 0.3164 0.3801 0.6987 0.061 Uiso 1 1 calc R . .
C9 C 0.3056(16) 0.2099(7) 1.4012(8) 0.079(5) Uani 1 1 d D . .
H9A H 0.3792 0.2195 1.4270 0.094 Uiso 0.70(5) 1 calc PR A 1
H9B H 0.2704 0.1981 1.4417 0.094 Uiso 0.70(5) 1 calc PR A 1
H9C H 0.3834 0.2067 1.3995 0.094 Uiso 0.30(5) 1 d PR A 2
H9D H 0.3090 0.2141 1.4533 0.094 Uiso 0.30(5) 1 d PR A 2
C10 C 0.3346(19) 0.1384(10) 1.3813(14) 0.055(7) Uani 0.70(5) 1 d PDU A 1
H10A H 0.3579 0.0941 1.4297 0.066 Uiso 0.70(5) 1 calc PR A 1
H10B H 0.4017 0.1380 1.3646 0.066 Uiso 0.70(5) 1 calc PR A 1
C10' C 0.282(6) 0.1358(18) 1.400(2) 0.041(12) Uani 0.30(5) 1 d PDU A 2
H10C H 0.2324 0.1258 1.4304 0.050 Uiso 0.30(5) 1 calc PR A 2
H10D H 0.3561 0.0953 1.4274 0.050 Uiso 0.30(5) 1 calc PR A 2
Se5 Se 0.97324(10) 0.50745(7) 0.78997(7) 0.0424(3) Uani 1 1 d . C .
Se6 Se 1.00964(12) 0.31606(9) 0.78063(8) 0.0576(4) Uani 1 1 d D . .
Se7 Se 0.85265(10) 0.32822(6) 1.27263(7) 0.0383(3) Uani 1 1 d . C .
Se8 Se 0.88527(10) 0.14332(6) 1.24532(7) 0.0390(3) Uani 1 1 d . . .
S5 S 0.9232(2) 0.43916(14) 0.94046(16) 0.0353(6) Uani 1 1 d . C .
S6 S 0.9583(2) 0.28358(15) 0.93381(17) 0.0349(6) Uani 1 1 d . . .
S7 S 0.8871(2) 0.37652(15) 1.11096(17) 0.0356(6) Uani 1 1 d . C .
S8 S 0.9221(2) 0.22394(14) 1.09564(17) 0.0341(6) Uani 1 1 d . C .
C11 C 0.9302(9) 0.3452(6) 0.9858(7) 0.035(2) Uani 1 1 d . C .
C12 C 0.9130(9) 0.3193(5) 1.0552(6) 0.032(2) Uani 1 1 d . . .
C13 C 0.9568(9) 0.4241(6) 0.8620(6) 0.032(2) Uani 1 1 d . . .
C14 C 0.9716(9) 0.3525(6) 0.8579(7) 0.039(3) Uani 1 1 d . C .
C15 C 0.8807(9) 0.3040(6) 1.1858(7) 0.036(2) Uani 1 1 d . . .
C16 C 0.8949(9) 0.2335(6) 1.1803(6) 0.034(2) Uani 1 1 d . C .
C17 C 0.9143(13) 0.4820(8) 0.6935(8) 0.068(4) Uani 1 1 d D . .
H17A H 0.8330 0.4829 0.6837 0.082 Uiso 0.50 1 calc PR B 1
H17B H 0.9163 0.5226 0.6491 0.082 Uiso 0.50 1 calc PR B 1
H17C H 0.8389 0.5196 0.6614 0.082 Uiso 0.50 1 d PR B 2
H17D H 0.9661 0.4909 0.6639 0.082 Uiso 0.50 1 d PR B 2
C18 C 0.979(2) 0.4036(8) 0.6935(11) 0.044(5) Uani 0.50 1 d PDU C 1
H18A H 1.0534 0.4081 0.6887 0.053 Uiso 0.50 1 calc PR C 1
H18B H 0.9344 0.3940 0.6455 0.053 Uiso 0.50 1 calc PR C 1
C18' C 0.901(2) 0.4068(10) 0.6967(13) 0.064(7) Uani 0.50 1 d PDU C 2
H18C H 0.9011 0.3997 0.6461 0.077 Uiso 0.50 1 calc PR C 2
H18D H 0.8240 0.4069 0.6985 0.077 Uiso 0.50 1 calc PR C 2
C19 C 0.9588(11) 0.2330(7) 1.3492(7) 0.045(3) Uani 1 1 d . . .
H19A H 1.0337 0.2279 1.3421 0.055 Uiso 1 1 calc R C .
H19B H 0.9702 0.2366 1.4026 0.055 Uiso 1 1 calc R . .
C20 C 0.9239(13) 0.1624(6) 1.3455(8) 0.055(4) Uani 1 1 d . C .
H20A H 0.8567 0.1636 1.3621 0.066 Uiso 1 1 calc R . .
H20B H 0.9871 0.1182 1.3848 0.066 Uiso 1 1 calc R . .
Se9 Se 0.62291(10) 0.52714(6) 0.71664(7) 0.0364(3) Uani 1 1 d . D .
Se10 Se 0.66964(11) 0.33673(6) 0.70606(7) 0.0425(3) Uani 1 1 d . . .
Se11 Se 0.51416(10) 0.36773(6) 1.19078(7) 0.0350(3) Uani 1 1 d . . .
Se12 Se 0.55110(11) 0.17030(6) 1.18219(7) 0.0433(3) Uani 1 1 d . . .
S9 S 0.6326(2) 0.44767(14) 0.88745(16) 0.0325(6) Uani 1 1 d . D .
S10 S 0.6614(2) 0.29385(14) 0.87399(16) 0.0338(6) Uani 1 1 d . D .
S11 S 0.5873(2) 0.39206(14) 1.04741(16) 0.0329(6) Uani 1 1 d . . .
S12 S 0.6202(2) 0.23594(14) 1.04136(16) 0.0333(6) Uani 1 1 d . . .
C21 C 0.6379(9) 0.3531(5) 0.9296(6) 0.033(2) Uani 1 1 d . . .
C22 C 0.6150(9) 0.3295(5) 0.9967(6) 0.032(2) Uani 1 1 d . D .
C23 C 0.6428(9) 0.4386(6) 0.7983(6) 0.032(2) Uani 1 1 d . . .
C24 C 0.6559(9) 0.3670(6) 0.7929(6) 0.032(2) Uani 1 1 d . D .
C25 C 0.5618(9) 0.3256(5) 1.1186(6) 0.030(2) Uani 1 1 d . D .
C26 C 0.5745(9) 0.2550(5) 1.1153(6) 0.027(2) Uani 1 1 d . D .
C27 C 0.5213(9) 0.4942(6) 0.6414(7) 0.039(3) Uani 1 1 d . . .
H27A H 0.4647 0.4775 0.6634 0.047 Uiso 1 1 calc R D .
H27B H 0.4786 0.5388 0.5933 0.047 Uiso 1 1 calc R . .
C28 C 0.5758(11) 0.4315(6) 0.6181(7) 0.042(3) Uani 1 1 d . D .
H28A H 0.6251 0.4503 0.5898 0.051 Uiso 1 1 calc R . .
H28B H 0.5149 0.4186 0.5806 0.051 Uiso 1 1 calc R . .
C29 C 0.514(3) 0.275(2) 1.264(2) 0.038(10) Uani 0.45 1 d PU D 1
H29A H 0.5303 0.2816 1.3163 0.046 Uiso 0.45 1 calc PR D 1
H29B H 0.4352 0.2686 1.2471 0.046 Uiso 0.45 1 calc PR D 1
C30 C 0.591(2) 0.2057(13) 1.2723(15) 0.036(6) Uani 0.45 1 d P D 1
H30A H 0.5951 0.1653 1.3191 0.043 Uiso 0.45 1 calc PR D 1
H30B H 0.6687 0.2135 1.2821 0.043 Uiso 0.45 1 calc PR D 1
C29' C 0.562(3) 0.2748(19) 1.2806(17) 0.038(9) Uani 0.55 1 d P D 2
H29C H 0.6461 0.2545 1.3012 0.046 Uiso 0.55 1 calc PR D 2
H29D H 0.5382 0.2868 1.3231 0.046 Uiso 0.55 1 calc PR D 2
C30' C 0.5060(18) 0.2142(11) 1.2555(12) 0.032(4) Uani 0.55 1 d P D 2
H30C H 0.4220 0.2374 1.2321 0.038 Uiso 0.55 1 calc PR D 2
H30D H 0.5212 0.1716 1.3038 0.038 Uiso 0.55 1 calc PR D 2
Se13 Se 0.14604(12) 0.20347(7) 0.67885(8) 0.0494(3) Uani 1 1 d D E .
Se14 Se 0.21687(13) 0.00936(8) 0.67770(8) 0.0542(4) Uani 1 1 d D . .
Se15 Se 0.06403(10) 0.03534(6) 1.15964(7) 0.0402(3) Uani 1 1 d D . .
Se16 Se 0.13455(11) -0.15806(6) 1.16032(7) 0.0395(3) Uani 1 1 d . F .
S13 S 0.1875(3) 0.12664(15) 0.85592(18) 0.0381(6) Uani 1 1 d . E .
S14 S 0.2415(3) -0.03143(15) 0.85388(17) 0.0381(6) Uani 1 1 d . . .
S15 S 0.1619(2) 0.06704(14) 1.02635(17) 0.0359(6) Uani 1 1 d . . .
S16 S 0.2163(3) -0.09098(15) 1.02431(17) 0.0371(6) Uani 1 1 d . . .
C31 C 0.2097(9) 0.0302(6) 0.9046(6) 0.032(2) Uani 1 1 d . E .
C32 C 0.1957(9) 0.0057(6) 0.9745(6) 0.032(2) Uani 1 1 d . E .
C33 C 0.1846(9) 0.1156(6) 0.7634(7) 0.037(3) Uani 1 1 d . . .
C34 C 0.2095(10) 0.0432(7) 0.7637(7) 0.041(3) Uani 1 1 d . E .
C35 C 0.1298(9) 0.0001(6) 1.0920(6) 0.034(2) Uani 1 1 d . F .
C36 C 0.1551(9) -0.0728(6) 1.0915(6) 0.030(2) Uani 1 1 d . F .
C37 C 0.0580(14) 0.1622(9) 0.6005(8) 0.073(5) Uani 1 1 d D . .
H37A H -0.0014 0.1441 0.6181 0.088 Uiso 0.72(3) 1 calc PR E 1
H37B H 0.0185 0.2039 0.5495 0.088 Uiso 0.72(3) 1 calc PR E 1
H37C H -0.0237 0.1905 0.5835 0.088 Uiso 0.28(3) 1 d PR E 2
H37D H 0.0811 0.1775 0.5542 0.088 Uiso 0.28(3) 1 d PR E 2
C38 C 0.133(2) 0.0967(13) 0.5882(11) 0.081(8) Uani 0.72(3) 1 d PU E 1
H38A H 0.1878 0.1168 0.5667 0.097 Uiso 0.72(3) 1 calc PR E 1
H38B H 0.0831 0.0801 0.5476 0.097 Uiso 0.72(3) 1 calc PR E 1
C38' C 0.062(2) 0.0792(12) 0.618(2) 0.077(9) Uani 0.28(3) 1 d PDU E 2
H38C H 0.0312 0.0692 0.5674 0.093 Uiso 0.28(3) 1 calc PR E 2
H38D H 0.0116 0.0680 0.6479 0.093 Uiso 0.28(3) 1 calc PR E 2
C39 C 0.096(3) -0.0514(10) 1.2463(15) 0.045(7) Uani 0.50(4) 1 d PDU F 1
H39A H 0.1343 -0.0396 1.2944 0.054 Uiso 0.50(4) 1 calc PR F 1
H39B H 0.0215 -0.0589 1.2486 0.054 Uiso 0.50(4) 1 calc PR F 1
C39' C 0.166(3) -0.0500(9) 1.2500(12) 0.049(7) Uani 0.50(4) 1 d PDU F 2
H39C H 0.2455 -0.0459 1.2578 0.058 Uiso 0.50(4) 1 calc PR F 2
H39D H 0.1495 -0.0435 1.2965 0.058 Uiso 0.50(4) 1 calc PR F 2
C40 C 0.1667(15) -0.1256(6) 1.2503(8) 0.073(5) Uani 1 1 d D . .
H40A H 0.1617 -0.1659 1.2936 0.088 Uiso 0.50(4) 1 calc PR F 1
H40B H 0.2474 -0.1236 1.2658 0.088 Uiso 0.50(4) 1 calc PR F 1
H40C H 0.1112 -0.1392 1.2751 0.088 Uiso 0.50(4) 1 d PR F 2
H40D H 0.2432 -0.1587 1.2872 0.088 Uiso 0.50(4) 1 d PR F 2
Se17 Se 0.40925(11) 0.02770(6) 0.23487(7) 0.0410(3) Uani 1 1 d . . .
Se18 Se 0.49892(10) -0.17103(6) 0.25400(7) 0.0362(3) Uani 1 1 d . . .
S17 S 0.4591(2) 0.05358(14) 0.08199(16) 0.0338(6) Uani 1 1 d . . .
S18 S 0.5147(2) -0.10522(14) 0.08771(16) 0.0345(6) Uani 1 1 d . . .
C41 C 0.4924(9) -0.0114(6) 0.0363(6) 0.032(2) Uani 1 1 d . . .
C42 C 0.4606(9) -0.0131(5) 0.1649(6) 0.031(2) Uani 1 1 d . . .
C43 C 0.4870(8) -0.0878(6) 0.1691(7) 0.033(2) Uani 1 1 d . . .
C44 C 0.4907(10) -0.0583(6) 0.3352(7) 0.039(3) Uani 1 1 d . . .
H44A H 0.5351 -0.0383 0.3748 0.047 Uiso 1 1 calc R . .
H44B H 0.4326 -0.0767 0.3544 0.047 Uiso 1 1 calc R . .
C45 C 0.5688(10) -0.1240(7) 0.3312(7) 0.041(3) Uani 1 1 d . . .
H45A H 0.6022 -0.1634 0.3839 0.049 Uiso 1 1 calc R . .
H45B H 0.6325 -0.1071 0.3186 0.049 Uiso 1 1 calc R . .
Fe1 Fe 0.34606(18) 0.77559(10) 0.49323(10) 0.0524(5) Uani 1 1 d . . .
C46 C 0.2256(12) 0.6820(7) 0.5514(8) 0.052(3) Uani 1 1 d . . .
C47 C 0.2330(13) 0.6635(8) 0.4785(7) 0.055(3) Uani 1 1 d . . .
C48 C 0.5488(14) 0.6646(8) 0.5265(8) 0.058(4) Uani 1 1 d . . .
C49 C 0.5256(16) 0.7235(9) 0.4452(8) 0.061(4) Uani 1 1 d . . .
C50 C 0.3397(12) 0.9139(7) 0.5286(8) 0.056(4) Uani 1 1 d . . .
C51 C 0.2317(14) 0.9332(8) 0.4527(8) 0.059(4) Uani 1 1 d . . .
O1 O 0.2618(8) 0.7372(5) 0.5631(5) 0.055(2) Uani 1 1 d . . .
O2 O 0.2713(9) 0.7105(5) 0.4345(5) 0.059(2) Uani 1 1 d . . .
O3 O 0.4821(8) 0.6840(5) 0.5632(5) 0.053(2) Uani 1 1 d . . .
O4 O 0.4411(9) 0.7820(5) 0.4238(5) 0.058(2) Uani 1 1 d . . .
O5 O 0.4054(8) 0.8423(5) 0.5537(5) 0.056(2) Uani 1 1 d . . .
O6 O 0.2269(9) 0.8728(5) 0.4276(5) 0.060(3) Uani 1 1 d . . .
O7 O 0.1814(11) 0.6452(6) 0.5926(6) 0.079(3) Uani 1 1 d . . .
O8 O 0.2053(10) 0.6080(6) 0.4619(6) 0.076(3) Uani 1 1 d . . .
O9 O 0.6290(9) 0.6029(5) 0.5515(6) 0.062(3) Uani 1 1 d . . .
O10 O 0.5853(11) 0.7110(5) 0.4085(6) 0.074(3) Uani 1 1 d . . .
O11 O 0.3589(9) 0.9607(5) 0.5615(6) 0.072(3) Uani 1 1 d . . .
O12 O 0.1675(11) 0.9963(6) 0.4224(6) 0.085(4) Uani 1 1 d . . .
O1W O 0.2717(13) 0.4556(8) 0.5484(9) 0.117(5) Uani 1 1 d . . .
O2W O 0.0117(14) 0.5746(12) 0.5610(12) 0.162(8) Uani 1 1 d . . .
O3W O 0.8271(15) 0.7095(9) 0.5017(9) 0.139(6) Uani 1 1 d . . .
O4W O 0.099(2) 0.4252(12) 0.5940(14) 0.100(9) Uani 0.50 1 d P G 2

loop_
_atom_site_aniso_label
_atom_site_aniso_U_11
_atom_site_aniso_U_22
_atom_site_aniso_U_33
_atom_site_aniso_U_23
_atom_site_aniso_U_13
_atom_site_aniso_U_12
Se1 0.0409(7) 0.0317(6) 0.0484(7) -0.0104(5) 0.0162(6) -0.0161(5)
Se2 0.0561(8) 0.0317(6) 0.0574(8) -0.0174(5) 0.0334(7) -0.0142(5)
Se3 0.0512(7) 0.0339(6) 0.0446(7) -0.0153(5) 0.0176(6) -0.0113(5)
Se4 0.0391(6) 0.0290(5) 0.0434(6) -0.0128(5) 0.0169(5) -0.0124(5)
S1 0.0404(16) 0.0258(13) 0.0390(15) -0.0119(11) 0.0130(13) -0.0098(11)
S2 0.0409(16) 0.0232(12) 0.0429(15) -0.0098(11) 0.0170(13) -0.0097(11)
S3 0.0410(16) 0.0303(14) 0.0461(16) -0.0164(12) 0.0185(13) -0.0138(12)
S4 0.0381(15) 0.0257(13) 0.0401(15) -0.0096(11) 0.0140(13) -0.0094(11)
C1 0.031(6) 0.029(5) 0.037(6) -0.007(5) 0.010(5) -0.002(4)
C2 0.022(5) 0.026(5) 0.053(7) -0.011(5) 0.009(5) -0.009(4)
C3 0.022(5) 0.031(5) 0.037(6) -0.003(4) 0.011(5) -0.004(4)
C4 0.033(6) 0.030(5) 0.034(6) -0.011(5) 0.014(5) -0.008(5)
C5 0.032(6) 0.027(5) 0.044(6) -0.014(5) 0.022(5) -0.011(4)
C6 0.043(6) 0.035(6) 0.028(5) -0.012(5) 0.018(5) -0.012(5)
C7 0.048(7) 0.035(6) 0.051(7) -0.009(5) 0.021(6) -0.006(5)
C8 0.059(8) 0.041(7) 0.045(7) -0.008(6) 0.017(6) -0.003(6)
C9 0.110(14) 0.037(7) 0.046(8) -0.009(6) -0.018(8) -0.001(8)
C10 0.054(15) 0.031(9) 0.058(14) 0.009(9) 0.005(11) -0.016(9)
C10' 0.06(3) 0.05(2) 0.018(17) -0.003(15) 0.011(16) -0.023(19)
Se5 0.0418(7) 0.0364(6) 0.0479(7) -0.0078(5) 0.0181(6) -0.0127(5)
Se6 0.0469(8) 0.0747(9) 0.0502(8) -0.0271(7) 0.0193(7) -0.0010(7)
Se7 0.0399(6) 0.0316(6) 0.0432(6) -0.0139(5) 0.0154(5) -0.0061(5)
Se8 0.0427(7) 0.0310(6) 0.0460(7) -0.0114(5) 0.0163(5) -0.0170(5)
S5 0.0412(16) 0.0251(13) 0.0408(15) -0.0114(11) 0.0141(13) -0.0115(11)
S6 0.0380(15) 0.0272(13) 0.0427(15) -0.0142(12) 0.0165(13) -0.0089(11)
S7 0.0404(16) 0.0265(13) 0.0439(16) -0.0146(12) 0.0165(13) -0.0118(12)
S8 0.0364(15) 0.0242(12) 0.0430(15) -0.0117(11) 0.0148(13) -0.0094(11)
C11 0.035(6) 0.023(5) 0.051(7) -0.020(5) 0.015(5) -0.010(4)
C12 0.031(6) 0.019(5) 0.041(6) -0.008(4) 0.008(5) -0.002(4)
C13 0.035(6) 0.029(5) 0.034(6) -0.015(4) 0.011(5) -0.005(5)
C14 0.030(6) 0.041(6) 0.043(6) -0.008(5) 0.015(5) -0.009(5)
C15 0.032(6) 0.028(5) 0.047(7) -0.013(5) 0.016(5) -0.005(5)
C16 0.029(6) 0.032(5) 0.038(6) -0.015(5) 0.006(5) -0.009(5)
C17 0.061(9) 0.085(11) 0.037(7) -0.017(7) 0.010(7) 0.016(8)
C18 0.056(14) 0.060(13) 0.053(12) -0.044(10) 0.040(12) -0.038(12)
C18' 0.068(16) 0.085(16) 0.057(13) -0.033(12) 0.036(13) -0.025(14)
C19 0.047(7) 0.048(7) 0.041(7) -0.015(6) 0.013(6) -0.015(6)
C20 0.082(10) 0.025(6) 0.055(8) -0.009(5) 0.025(7) -0.013(6)
Se9 0.0448(7) 0.0293(5) 0.0395(6) -0.0109(5) 0.0189(5) -0.0145(5)
Se10 0.0544(8) 0.0348(6) 0.0370(6) -0.0137(5) 0.0160(6) -0.0066(5)
Se11 0.0414(6) 0.0264(5) 0.0405(6) -0.0128(5) 0.0190(5) -0.0069(5)
Se12 0.0631(8) 0.0320(6) 0.0517(7) -0.0188(5) 0.0336(6) -0.0235(6)
S9 0.0366(15) 0.0242(12) 0.0384(14) -0.0095(11) 0.0171(12) -0.0068(11)
S10 0.0395(16) 0.0264(13) 0.0372(14) -0.0106(11) 0.0158(13) -0.0089(11)
S11 0.0401(15) 0.0233(12) 0.0378(14) -0.0111(11) 0.0166(12) -0.0084(11)
S12 0.0413(16) 0.0252(13) 0.0365(14) -0.0104(11) 0.0167(12) -0.0109(11)
C21 0.029(6) 0.015(5) 0.044(6) -0.003(4) 0.006(5) -0.002(4)
C22 0.033(6) 0.020(5) 0.041(6) -0.008(4) 0.013(5) -0.007(4)
C23 0.030(6) 0.029(5) 0.044(6) -0.012(5) 0.020(5) -0.013(4)
C24 0.039(6) 0.027(5) 0.038(6) -0.009(4) 0.025(5) -0.008(5)
C25 0.027(5) 0.026(5) 0.033(5) -0.009(4) 0.011(5) 0.002(4)
C26 0.036(6) 0.025(5) 0.027(5) -0.011(4) 0.019(5) -0.009(4)
C27 0.033(6) 0.034(6) 0.047(7) -0.009(5) 0.017(5) -0.004(5)
C28 0.047(7) 0.033(6) 0.038(6) -0.010(5) 0.005(6) -0.009(5)
C29 0.05(2) 0.032(16) 0.028(19) -0.024(14) -0.001(18) -0.006(18)
C30 0.040(16) 0.031(13) 0.038(14) -0.015(11) 0.015(13) -0.004(11)
C29' 0.08(3) 0.018(11) 0.008(12) 0.001(9) -0.001(14) -0.026(16)
C30' 0.026(11) 0.041(12) 0.038(11) -0.022(9) 0.015(9) -0.012(9)
Se13 0.0514(8) 0.0410(7) 0.0500(7) -0.0053(6) 0.0194(6) -0.0093(6)
Se14 0.0826(10) 0.0546(8) 0.0440(7) -0.0228(6) 0.0284(7) -0.0431(7)
Se15 0.0444(7) 0.0326(6) 0.0437(7) -0.0141(5) 0.0175(6) -0.0051(5)
Se16 0.0504(7) 0.0285(5) 0.0444(6) -0.0144(5) 0.0187(6) -0.0150(5)
S13 0.0412(16) 0.0251(13) 0.0486(17) -0.0101(12) 0.0188(14) -0.0088(12)
S14 0.0457(17) 0.0311(14) 0.0452(16) -0.0179(12) 0.0193(14) -0.0157(12)
S15 0.0438(16) 0.0230(12) 0.0403(15) -0.0117(11) 0.0133(13) -0.0086(11)
S16 0.0472(17) 0.0250(13) 0.0428(15) -0.0140(11) 0.0173(13) -0.0121(12)
C31 0.040(6) 0.024(5) 0.035(6) -0.013(4) 0.013(5) -0.013(5)
C32 0.032(6) 0.026(5) 0.040(6) -0.012(5) 0.012(5) -0.013(4)
C33 0.031(6) 0.029(6) 0.052(7) -0.012(5) 0.017(5) -0.012(5)
C34 0.042(7) 0.043(6) 0.048(7) -0.020(5) 0.021(6) -0.022(5)
C35 0.028(6) 0.035(6) 0.039(6) -0.016(5) 0.009(5) -0.006(5)
C36 0.036(6) 0.032(5) 0.022(5) -0.010(4) 0.012(5) -0.008(5)
C37 0.066(10) 0.079(11) 0.047(8) -0.014(8) -0.006(7) -0.009(8)
C38 0.13(2) 0.086(15) 0.034(10) -0.035(10) 0.022(11) -0.030(14)
C38' 0.12(2) 0.086(16) 0.031(13) -0.042(13) 0.022(13) -0.027(16)
C39 0.073(18) 0.028(10) 0.046(12) -0.008(9) 0.041(14) -0.018(12)
C39' 0.066(17) 0.041(11) 0.052(12) -0.006(9) 0.040(14) -0.026(12)
C40 0.115(14) 0.034(7) 0.041(7) -0.014(6) 0.007(8) 0.018(8)
Se17 0.0501(7) 0.0309(6) 0.0466(7) -0.0124(5) 0.0259(6) -0.0075(5)
Se18 0.0453(7) 0.0260(5) 0.0417(6) -0.0103(5) 0.0200(5) -0.0135(5)
S17 0.0438(16) 0.0238(12) 0.0348(14) -0.0097(11) 0.0159(13) -0.0080(11)
S18 0.0427(16) 0.0249(13) 0.0371(14) -0.0100(11) 0.0164(13) -0.0083(11)
C41 0.034(6) 0.029(5) 0.034(5) -0.014(5) 0.010(5) -0.012(5)
C42 0.036(6) 0.023(5) 0.029(5) -0.005(4) 0.008(5) -0.006(4)
C43 0.021(5) 0.031(5) 0.056(7) -0.020(5) 0.018(5) -0.009(4)
C44 0.049(7) 0.035(6) 0.039(6) -0.012(5) 0.021(6) -0.013(5)
C45 0.042(7) 0.045(7) 0.043(7) -0.020(5) 0.015(6) -0.018(5)
Fe1 0.0745(14) 0.0435(10) 0.0393(10) -0.0138(8) 0.0132(9) -0.0278(10)
C46 0.069(9) 0.047(7) 0.045(7) -0.016(6) 0.027(7) -0.019(7)
C47 0.073(10) 0.059(8) 0.036(7) -0.014(6) 0.019(7) -0.030(8)
C48 0.087(11) 0.044(8) 0.040(7) -0.008(6) 0.008(7) -0.042(8)
C49 0.107(13) 0.059(9) 0.045(8) -0.032(7) 0.034(9) -0.056(10)
C50 0.065(9) 0.043(7) 0.057(8) -0.019(6) 0.011(7) -0.021(7)
C51 0.075(10) 0.052(8) 0.049(8) -0.012(7) 0.021(7) -0.023(8)
O1 0.070(6) 0.043(5) 0.052(5) -0.019(4) 0.015(5) -0.022(5)
O2 0.079(7) 0.068(6) 0.037(5) -0.025(4) 0.018(5) -0.034(5)
O3 0.078(7) 0.041(5) 0.049(5) -0.020(4) 0.024(5) -0.028(5)
O4 0.081(7) 0.043(5) 0.043(5) -0.012(4) 0.011(5) -0.023(5)
O5 0.066(6) 0.050(5) 0.046(5) -0.022(4) 0.003(4) -0.020(5)
O6 0.084(7) 0.050(5) 0.037(5) -0.008(4) 0.005(5) -0.029(5)
O7 0.117(10) 0.082(7) 0.073(7) -0.039(6) 0.061(7) -0.046(7)
O8 0.112(9) 0.074(7) 0.061(6) -0.036(6) 0.033(6) -0.049(7)
O9 0.069(7) 0.047(5) 0.065(6) -0.013(5) 0.020(5) -0.019(5)
O10 0.122(10) 0.050(6) 0.056(6) -0.016(5) 0.031(7) -0.037(6)
O11 0.090(8) 0.048(5) 0.067(6) -0.022(5) 0.008(6) -0.026(5)
O12 0.117(10) 0.046(6) 0.060(6) -0.006(5) 0.004(6) -0.013(6)
O1W 0.127(12) 0.088(9) 0.130(12) -0.047(9) 0.044(10) -0.005(8)
O2W 0.110(13) 0.23(2) 0.217(19) -0.130(17) 0.068(13) -0.107(14)
O3W 0.129(14) 0.130(12) 0.124(12) -0.038(10) -0.002(10) -0.038(11)
O4W 0.12(2) 0.050(12) 0.084(16) -0.024(11) -0.018(15) -0.007(13)

loop_
_atom_type_symbol
_atom_type_description
_atom_type_scat_dispersion_real
_atom_type_scat_dispersion_imag
_atom_type_scat_source
Se Se -0.0929 2.2259 'International Tables Vol C Tables 4.2.6.8 and 6.1.1.4'
S S 0.1246 0.1234 'International Tables Vol C Tables 4.2.6.8 and 6.1.1.4'
Fe Fe 0.3463 0.8444 'International Tables Vol C Tables 4.2.6.8 and 6.1.1.4'
C C 0.0033 0.0016 'International Tables Vol C Tables 4.2.6.8 and 6.1.1.4'
H H 0.0000 0.0000 'International Tables Vol C Tables 4.2.6.8 and 6.1.1.4'
O O 0.0106 0.0060 'International Tables Vol C Tables 4.2.6.8 and 6.1.1.4'

loop_
_geom_angle_atom_site_label_1
_geom_angle_atom_site_label_2
_geom_angle_atom_site_label_3
_geom_angle
_geom_angle_site_symmetry_1
C3 Se1 C7 96.3(5) .
C4 Se2 C8 103.1(5) .
C5 Se3 C9 99.7(5) .
C6 Se4 C10' 106.6(9) .
C6 Se4 C10 92.6(9) .
C1 S1 C3 96.0(5) .
C4 S2 C1 96.3(5) .
C5 S3 C2 94.4(5) .
C2 S4 C6 95.7(5) .
C2 C1 S1 123.5(8) .
C2 C1 S2 122.2(8) .
S1 C1 S2 114.3(6) .
C1 C2 S4 123.6(8) .
C1 C2 S3 121.9(8) .
S4 C2 S3 114.4(7) .
C4 C3 S1 116.6(8) .
C4 C3 Se1 126.4(8) .
S1 C3 Se1 116.9(6) .
C3 C4 S2 116.3(8) .
C3 C4 Se2 128.8(8) .
S2 C4 Se2 115.0(5) .
C6 C5 S3 118.8(8) .
C6 C5 Se3 125.2(8) .
S3 C5 Se3 115.9(5) .
C5 C6 S4 116.3(8) .
C5 C6 Se4 125.7(8) .
S4 C6 Se4 118.0(6) .
C8 C7 Se1 113.5(9) .
C8 C7 H7A 108.9 .
Se1 C7 H7A 108.9 .
C8 C7 H7B 108.9 .
Se1 C7 H7B 108.9 .
H7A C7 H7B 107.7 .
C7 C8 Se2 114.9(9) .
C7 C8 H8A 108.5 .
Se2 C8 H8A 108.5 .
C7 C8 H8B 108.5 .
Se2 C8 H8B 108.5 .
H8A C8 H8B 107.5 .
C10' C9 Se3 122(2) .
C10 C9 Se3 122.8(11) .
C10 C9 H9A 106.6 .
Se3 C9 H9A 106.6 .
C10 C9 H9B 106.6 .
Se3 C9 H9B 106.6 .
H9A C9 H9B 106.6 .
C10' C9 H9C 107.3 .
Se3 C9 H9C 106.1 .
C10' C9 H9D 106.7 .
Se3 C9 H9D 107.1 .
H9C C9 H9D 106.5 .
C9 C10 Se4 115.7(12) .
C9 C10 H10A 108.3 .
Se4 C10 H10A 108.3 .
C9 C10 H10B 108.3 .
Se4 C10 H10B 108.3 .
H10A C10 H10B 107.4 .
C9 C10' Se4 118(2) .
C9 C10' H10C 107.8 .
Se4 C10' H10C 107.8 .
C9 C10' H10D 107.8 .
Se4 C10' H10D 107.8 .
H10C C10' H10D 107.1 .
C13 Se5 C17 99.2(6) .
C14 Se6 C18 106.3(6) .
C14 Se6 C18' 91.0(9) .
C15 Se7 C19 93.4(5) .
C16 Se8 C20 100.8(5) .
C13 S5 C11 96.6(5) .
C11 S6 C14 95.6(6) .
C12 S7 C15 95.5(5) .
C12 S8 C16 95.9(5) .
C12 C11 S5 125.0(8) .
C12 C11 S6 121.0(8) .
S5 C11 S6 114.0(7) .
C11 C12 S7 123.8(8) .
C11 C12 S8 121.3(8) .
S7 C12 S8 114.9(6) .
C14 C13 S5 116.8(9) .
C14 C13 Se5 124.9(8) .
S5 C13 Se5 118.2(5) .
C13 C14 S6 116.9(9) .
C13 C14 Se6 127.9(9) .
S6 C14 Se6 115.2(6) .
C16 C15 S7 118.7(9) .
C16 C15 Se7 122.8(9) .
S7 C15 Se7 118.5(6) .
C15 C16 S8 115.0(9) .
C15 C16 Se8 130.8(9) .
S8 C16 Se8 114.1(5) .
C18' C17 Se5 120.9(13) .
C18 C17 Se5 115.7(11) .
C18 C17 H17A 108.3 .
Se5 C17 H17A 108.3 .
C18 C17 H17B 108.3 .
Se5 C17 H17B 108.3 .
H17A C17 H17B 107.4 .
C18' C17 H17C 107.9 .
Se5 C17 H17C 107.2 .
C18' C17 H17D 105.9 .
Se5 C17 H17D 107.3 .
H17C C17 H17D 106.9 .
C17 C18 Se6 118.3(12) .
C17 C18 H18A 107.7 .
Se6 C18 H18A 107.7 .
C17 C18 H18B 107.7 .
Se6 C18 H18B 107.7 .
H18A C18 H18B 107.1 .
C17 C18' Se6 120.9(14) .
C17 C18' H18C 107.1 .
Se6 C18' H18C 107.1 .
C17 C18' H18D 107.1 .
Se6 C18' H18D 107.1 .
H18C C18' H18D 106.8 .
C20 C19 Se7 116.0(9) .
C20 C19 H19A 108.3 .
Se7 C19 H19A 108.3 .
C20 C19 H19B 108.3 .
Se7 C19 H19B 108.3 .
H19A C19 H19B 107.4 .
C19 C20 Se8 117.7(9) .
C19 C20 H20A 107.9 .
Se8 C20 H20A 107.9 .
C19 C20 H20B 107.9 .
Se8 C20 H20B 107.9 .
H20A C20 H20B 107.2 .
C23 Se9 C27 91.1(5) .
C24 Se10 C28 100.4(5) .
C25 Se11 C29' 99.6(12) .
C25 Se11 C29 99.4(13) .
C26 Se12 C30 93.6(8) .
C26 Se12 C30' 101.9(7) .
C21 S9 C23 96.6(5) .
C21 S10 C24 95.8(5) .
C22 S11 C25 94.9(5) .
C22 S12 C26 95.2(5) .
C22 C21 S9 122.0(8) .
C22 C21 S10 123.3(7) .
S9 C21 S10 114.4(6) .
C21 C22 S12 123.8(8) .
C21 C22 S11 121.2(7) .
S12 C22 S11 114.8(6) .
C24 C23 S9 115.6(8) .
C24 C23 Se9 125.2(8) .
S9 C23 Se9 119.0(5) .
C23 C24 S10 117.5(8) .
C23 C24 Se10 126.8(8) .
S10 C24 Se10 115.7(5) .
C26 C25 S11 117.7(8) .
C26 C25 Se11 128.9(8) .
S11 C25 Se11 113.4(5) .
C25 C26 S12 116.8(8) .
C25 C26 Se12 128.2(8) .
S12 C26 Se12 115.0(5) .
C28 C27 Se9 116.1(8) .
C28 C27 H27A 108.3 .
Se9 C27 H27A 108.3 .
C28 C27 H27B 108.3 .
Se9 C27 H27B 108.3 .
H27A C27 H27B 107.4 .
C27 C28 Se10 115.1(8) .
C27 C28 H28A 108.5 .
Se10 C28 H28A 108.5 .
C27 C28 H28B 108.5 .
Se10 C28 H28B 108.5 .
H28A C28 H28B 107.5 .
C30 C29 Se11 117(3) .
C30 C29 H29A 108.0 .
Se11 C29 H29A 108.0 .
C30 C29 H29B 108.0 .
Se11 C29 H29B 108.0 .
H29A C29 H29B 107.3 .
C29 C30 Se12 114(2) .
C29 C30 H30A 108.7 .
Se12 C30 H30A 108.7 .
C29 C30 H30B 108.7 .
Se12 C30 H30B 108.7 .
H30A C30 H30B 107.6 .
C30' C29' Se11 109.9(17) .
C30' C29' H29C 109.7 .
Se11 C29' H29C 109.7 .
C30' C29' H29D 109.7 .
Se11 C29' H29D 109.7 .
H29C C29' H29D 108.2 .
C29' C30' Se12 119.0(19) .
C29' C30' H30C 107.6 .
Se12 C30' H30C 107.6 .
C29' C30' H30D 107.6 .
Se12 C30' H30D 107.6 .
H30C C30' H30D 107.0 .
C33 Se13 C37 94.8(6) .
C38 Se14 C34 104.0(7) .
C34 Se14 C38' 86.9(14) .
C39 Se15 C35 105.6(7) .
C35 Se15 C39' 91.7(9) .
C40 Se16 C36 97.3(6) .
C31 S13 C33 96.1(5) .
C31 S14 C34 94.8(5) .
C35 S15 C32 95.0(5) .
C36 S16 C32 94.9(5) .
C32 C31 S14 122.5(8) .
C32 C31 S13 122.3(8) .
S14 C31 S13 115.1(6) .
C31 C32 S15 123.3(8) .
C31 C32 S16 123.2(8) .
S15 C32 S16 113.4(6) .
C34 C33 S13 114.9(9) .
C34 C33 Se13 127.3(9) .
S13 C33 Se13 117.8(6) .
C33 C34 S14 118.1(9) .
C33 C34 Se14 126.8(9) .
S14 C34 Se14 115.1(6) .
C36 C35 S15 117.3(8) .
C36 C35 Se15 125.7(9) .
S15 C35 Se15 117.0(6) .
C35 C36 S16 117.0(8) .
C35 C36 Se16 125.9(8) .
S16 C36 Se16 117.1(5) .
C38' C37 Se13 122.9(16) .
C38 C37 Se13 112.9(13) .
C38 C37 H37A 109.0 .
Se13 C37 H37A 109.0 .
C38 C37 H37B 109.0 .
Se13 C37 H37B 109.0 .
H37A C37 H37B 107.8 .
C38' C37 H37C 106.2 .
Se13 C37 H37C 106.9 .
C38' C37 H37D 107.7 .
Se13 C37 H37D 105.7 .
H37C C37 H37D 106.4 .
C37 C38 Se14 116.9(13) .
C37 C38 H38A 108.1 .
Se14 C38 H38A 108.1 .
C37 C38 H38B 108.1 .
Se14 C38 H38B 108.1 .
H38A C38 H38B 107.3 .
C37 C38' Se14 113.9(17) .
C37 C38' H38C 108.8 .
Se14 C38' H38C 108.8 .
C37 C38' H38D 108.8 .
Se14 C38' H38D 108.8 .
H38C C38' H38D 107.7 .
C40 C39 Se15 118.9(15) .
C40 C39 H39A 107.6 .
Se15 C39 H39A 107.6 .
C40 C39 H39B 107.6 .
Se15 C39 H39B 107.6 .
H39A C39 H39B 107.0 .
C40 C39' Se15 119.5(14) .
C40 C39' H39C 107.4 .
Se15 C39' H39C 107.4 .
C40 C39' H39D 107.4 .
Se15 C39' H39D 107.4 .
H39C C39' H39D 107.0 .
C39' C40 Se16 125.3(13) .
C39 C40 Se16 119.5(14) .
C39 C40 H40A 107.4 .
Se16 C40 H40A 107.4 .
C39 C40 H40B 107.4 .
Se16 C40 H40B 107.4 .
H40A C40 H40B 107.0 .
C39' C40 H40C 105.9 .
Se16 C40 H40C 105.6 .
C39' C40 H40D 106.2 .
Se16 C40 H40D 106.2 .
H40C C40 H40D 106.2 .
C42 Se17 C44 100.6(4) .
C43 Se18 C45 92.2(5) .
C41 S17 C42 95.7(5) .
C41 S18 C43 96.0(5) .
C41 C41 S18 122.7(10) 2_655
C41 C41 S17 121.5(10) 2_655
S18 C41 S17 115.7(6) .
C43 C42 S17 117.4(8) .
C43 C42 Se17 126.7(8) .
S17 C42 Se17 115.5(5) .
C42 C43 S18 115.2(8) .
C42 C43 Se18 125.6(9) .
S18 C43 Se18 119.2(5) .
C45 C44 Se17 115.9(8) .
C45 C44 H44A 108.3 .
Se17 C44 H44A 108.3 .
C45 C44 H44B 108.3 .
Se17 C44 H44B 108.3 .
H44A C44 H44B 107.4 .
C44 C45 Se18 115.2(8) .
C44 C45 H45A 108.5 .
Se18 C45 H45A 108.5 .
C44 C45 H45B 108.5 .
Se18 C45 H45B 108.5 .
H45A C45 H45B 107.5 .
O6 Fe1 O5 81.8(4) .
O6 Fe1 O1 96.6(4) .
O5 Fe1 O1 94.2(4) .
O6 Fe1 O4 95.8(4) .
O5 Fe1 O4 98.8(4) .
O1 Fe1 O4 163.2(4) .
O6 Fe1 O2 95.4(4) .
O5 Fe1 O2 174.1(4) .
O1 Fe1 O2 81.0(4) .
O4 Fe1 O2 86.6(4) .
O6 Fe1 O3 172.8(4) .
O5 Fe1 O3 92.1(4) .
O1 Fe1 O3 87.6(4) .
O4 Fe1 O3 81.3(4) .
O2 Fe1 O3 91.1(4) .
O7 C46 O1 124.7(13) .
O7 C46 C47 119.7(12) .
O1 C46 C47 115.5(12) .
O8 C47 O2 122.6(12) .
O8 C47 C46 122.3(12) .
O2 C47 C46 115.1(11) .
O9 C48 O3 125.5(12) .
O9 C48 C49 119.2(15) .
O3 C48 C49 115.3(14) .
O10 C49 O4 125.9(14) .
O10 C49 C48 119.5(16) .
O4 C49 C48 114.6(14) .
O11 C50 O5 123.9(12) .
O11 C50 C51 121.9(13) .
O5 C50 C51 114.2(11) .
O12 C51 O6 127.5(13) .
O12 C51 C50 121.0(13) .
O6 C51 C50 111.5(12) .
C46 O1 Fe1 114.2(9) .
C47 O2 Fe1 111.0(7) .
C48 O3 Fe1 112.3(8) .
C49 O4 Fe1 114.4(9) .
C50 O5 Fe1 115.2(8) .
C51 O6 Fe1 117.0(8) .

loop_
_geom_bond_atom_site_label_1
_geom_bond_atom_site_label_2
_geom_bond_distance
_geom_bond_site_symmetry_2
Se1 C3 1.873(10) .
Se1 C7 1.944(12) .
Se2 C4 1.877(10) .
Se2 C8 1.960(12) .
Se3 C5 1.910(10) .
Se3 C9 1.926(12) .
Se4 C6 1.899(10) .
Se4 C10' 1.91(4) .
Se4 C10 1.944(15) .
S1 C1 1.750(11) .
S1 C3 1.758(11) .
S2 C4 1.754(11) .
S2 C1 1.753(11) .
S3 C5 1.755(11) .
S3 C2 1.777(11) .
S4 C2 1.741(10) .
S4 C6 1.772(10) .
C1 C2 1.346(15) .
C3 C4 1.378(14) .
C5 C6 1.326(14) .
C7 C8 1.519(16) .
C7 H7A 0.9900 .
C7 H7B 0.9900 .
C8 H8A 0.9900 .
C8 H8B 0.9900 .
C9 C10' 1.478(19) .
C9 C10 1.490(16) .
C9 H9A 0.9900 .
C9 H9B 0.9900 .
C9 H9C 0.9900 .
C9 H9D 0.9900 .
C10 H10A 0.9900 .
C10 H10B 0.9900 .
C10' H10C 0.9900 .
C10' H10D 0.9900 .
Se5 C13 1.886(11) .
Se5 C17 1.955(13) .
Se6 C14 1.896(12) .
Se6 C18 1.893(16) .
Se6 C18' 1.952(17) .
Se7 C15 1.907(11) .
Se7 C19 1.944(12) .
Se8 C16 1.873(11) .
Se8 C20 1.937(13) .
S5 C13 1.720(11) .
S5 C11 1.730(11) .
S6 C11 1.742(10) .
S6 C14 1.742(11) .
S7 C12 1.728(11) .
S7 C15 1.730(11) .
S8 C12 1.729(10) .
S8 C16 1.765(11) .
C11 C12 1.368(16) .
C13 C14 1.346(15) .
C15 C16 1.336(14) .
C17 C18' 1.440(17) .
C17 C18 1.551(16) .
C17 H17A 0.9900 .
C17 H17B 0.9900 .
C17 H17C 0.9900 .
C17 H17D 0.9900 .
C18 H18A 0.9900 .
C18 H18B 0.9900 .
C18' H18C 0.9900 .
C18' H18D 0.9900 .
C19 C20 1.482(16) .
C19 H19A 0.9900 .
C19 H19B 0.9900 .
C20 H20A 0.9900 .
C20 H20B 0.9900 .
Se9 C23 1.878(10) .
Se9 C27 1.920(11) .
Se10 C24 1.897(10) .
Se10 C28 1.979(11) .
Se11 C25 1.915(10) .
Se11 C29' 1.95(3) .
Se11 C29 1.94(5) .
Se12 C26 1.895(9) .
Se12 C30 1.93(2) .
Se12 C30' 1.937(18) .
S9 C21 1.734(10) .
S9 C23 1.763(11) .
S10 C21 1.746(11) .
S10 C24 1.754(10) .
S11 C22 1.735(10) .
S11 C25 1.738(11) .
S12 C22 1.727(10) .
S12 C26 1.744(10) .
C21 C22 1.361(15) .
C23 C24 1.354(14) .
C25 C26 1.323(13) .
C27 C28 1.480(15) .
C27 H27A 0.9900 .
C27 H27B 0.9900 .
C28 H28A 0.9900 .
C28 H28B 0.9900 .
C29 C30 1.42(5) .
C29 H29A 0.9900 .
C29 H29B 0.9900 .
C30 H30A 0.9900 .
C30 H30B 0.9900 .
C29' C30' 1.54(3) .
C29' H29C 0.9900 .
C29' H29D 0.9900 .
C30' H30C 0.9900 .
C30' H30D 0.9900 .
Se13 C33 1.851(11) .
Se13 C37 1.980(12) .
Se14 C38 1.89(2) .
Se14 C34 1.895(12) .
Se14 C38' 1.97(2) .
Se15 C39 1.88(2) .
Se15 C35 1.894(11) .
Se15 C39' 1.930(17) .
Se16 C40 1.893(12) .
Se16 C36 1.902(10) .
S13 C31 1.741(10) .
S13 C33 1.789(12) .
S14 C31 1.733(10) .
S14 C34 1.789(12) .
S15 C35 1.725(11) .
S15 C32 1.754(11) .
S16 C36 1.733(10) .
S16 C32 1.753(10) .
C31 C32 1.354(15) .
C33 C34 1.336(15) .
C35 C36 1.351(14) .
C37 C38' 1.497(19) .
C37 C38 1.52(3) .
C37 H37A 0.9900 .
C37 H37B 0.9900 .
C37 H37C 0.9900 .
C37 H37D 0.9900 .
C38 H38A 0.9900 .
C38 H38B 0.9900 .
C38' H38C 0.9900 .
C38' H38D 0.9900 .
C39 C40 1.485(17) .
C39 H39A 0.9900 .
C39 H39B 0.9900 .
C39' C40 1.415(16) .
C39' H39C 0.9900 .
C39' H39D 0.9900 .
C40 H40A 0.9900 .
C40 H40B 0.9900 .
C40 H40C 0.9900 .
C40 H40D 0.9900 .
Se17 C42 1.886(11) .
Se17 C44 1.989(11) .
Se18 C43 1.881(11) .
Se18 C45 1.956(11) .
S17 C41 1.716(10) .
S17 C42 1.731(10) .
S18 C41 1.710(10) .
S18 C43 1.757(11) .
C41 C41 1.40(2) 2_655
C42 C43 1.355(14) .
C44 C45 1.467(16) .
C44 H44A 0.9900 .
C44 H44B 0.9900 .
C45 H45A 0.9900 .
C45 H45B 0.9900 .
Fe1 O6 1.978(9) .
Fe1 O5 1.991(8) .
Fe1 O1 2.006(10) .
Fe1 O4 2.019(10) .
Fe1 O2 2.020(8) .
Fe1 O3 2.031(9) .
C46 O7 1.233(15) .
C46 O1 1.247(14) .
C46 C47 1.519(18) .
C47 O8 1.239(15) .
C47 O2 1.313(15) .
C48 O9 1.271(17) .
C48 O3 1.298(18) .
C48 C49 1.554(19) .
C49 O10 1.195(18) .
C49 O4 1.270(19) .
C50 O11 1.212(15) .
C50 O5 1.330(15) .
C50 C51 1.566(19) .
C51 O12 1.196(17) .
C51 O6 1.335(16) .
